data_7123635
loop_
_publ_author_name
'Yuan, Yuan'
'Jia, Minqiang'
'Zhang, Wanli'
'Ma, Shengming'

_publ_section_title
;
 Palladium Catalyzed Regioselective Elimination-Hydrocarbonylation of
 Propargylic Alcohols
;
_journal_name_full 'Chemical Communications'
_journal_paper_doi 10.1039/C9CC03262B
_journal_year 2019
_chemical_formula_moiety 'C15 H18 O2'
_chemical_formula_sum 'C15 H18 O2'
_chemical_formula_weight 230.29
_space_group_crystal_system monoclinic
_space_group_IT_number 15
_space_group_name_Hall '-I 2ya'
_space_group_name_H-M_alt 'I 1 2/a 1'
_symmetry_space_group_name_Hall '-I 2ya'
_symmetry_space_group_name_H-M 'I 1 2/a 1'
_atom_sites_solution_hydrogens geom
_atom_sites_solution_primary direct
_audit_creation_date 2017-10-17
_audit_creation_method
;
Olex2 1.2
(compiled 2017.08.10 svn.r3458 for OlexSys, GUI svn.r5381)
;
_audit_update_record
;
2017-10-26 deposited with the CCDC.    2019-06-06 downloaded from the CCDC.
;
_cell_angle_alpha 90
_cell_angle_beta 89.897(2)
_cell_angle_gamma 90
_cell_formula_units_Z 8
_cell_length_a 8.7690(2)
_cell_length_b 17.0752(4)
_cell_length_c 18.1342(3)
_cell_measurement_reflns_used 12959
_cell_measurement_temperature 293(2)
_cell_measurement_theta_max 73.5750
_cell_measurement_theta_min 4.8550
_cell_volume 2715.27(10)
_computing_cell_refinement 'CrysAlisPro 1.171.39.32a (Rigaku OD, 2017)'
_computing_data_collection 'CrysAlisPro 1.171.39.32a (Rigaku OD, 2017)'
_computing_data_reduction 'CrysAlisPro 1.171.39.32a (Rigaku OD, 2017)'
_computing_molecular_graphics 'Olex2 (Dolomanov et al., 2009)'
_computing_publication_material 'Olex2 (Dolomanov et al., 2009)'
_computing_structure_refinement 'ShelXL (Sheldrick, 2015)'
_computing_structure_solution 'SIR2004 (Burla et al., 2007)'
_diffrn_ambient_temperature 293(2)
_diffrn_detector 'CCD plate'
_diffrn_measured_fraction_theta_full 0.975
_diffrn_measured_fraction_theta_max 0.975
_diffrn_measurement_details
;
List of Runs (angles in degrees, time in seconds):

  # Type    Start    End  Width  t~exp~   \w     \q     \k     \f   Frames
#--------------------------------------------------------------------------
  1  \w    -88.00 -62.00   1.00    1.00    --    0.00 -77.00 -89.00   26
  2  \w    -44.00 -17.00   1.00    1.00    --    0.00 -77.00 -89.00   27
  3  \w     33.00  79.00   1.00    2.00    --   95.80 -77.00 -89.00   46
  4  \w     65.00  98.00   1.00    2.00    --   95.80  77.00  36.00   33
  5  \w    -19.00  26.00   1.00    1.00    --    0.00  38.00-120.00   45
  6  \w     58.00  84.00   1.00    1.00    --    0.00  38.00-150.00   26
  7  \w    -23.00  32.00   1.00    1.00    --    0.00  57.00 120.00   55
  8  \w     52.00  81.00   1.00    1.00    --    0.00  38.00-120.00   29
  9  \w     36.00  89.00   1.00    1.00    --    0.00  57.00 120.00   53
 10  \w    -11.00  26.00   1.00    1.00    --    0.00  77.00  36.00   37
 11  \w     44.00  85.00   1.00    1.00    --    0.00  57.00   0.00   41
 12  \w     52.00  88.00   1.00    1.00    --    0.00  38.00 -90.00   36
 13  \w    -20.00  41.00   1.00    1.00    --    0.00  57.00   0.00   61
 14  \w    -17.00  16.00   1.00    1.00    --    0.00  38.00-150.00   33
 15  \w    -23.00   9.00   1.00    1.00    --    0.00  19.00 120.00   32
 16  \w     56.00  89.00   1.00    1.00    --    0.00  57.00-180.00   33
 17  \w    -10.00  36.00   1.00    1.00    --    0.00  38.00 -90.00   46
 18  \w    -18.00  33.00   1.00    1.00    --    0.00  57.00-180.00   51
 19  \w     63.00  88.00   1.00    2.00    --   95.80  82.00 120.00   25
 20  \w     65.00  91.00   1.00    2.00    --   95.80  77.00-180.00   26
 21  \w      7.00  34.00   1.00    2.00    --   95.80 -82.00  60.00   27
 22  \w     75.00 123.00   1.00    2.00    --   95.80  45.00 -90.00   48
 23  \w     63.00  92.00   1.00    2.00    --   95.80  82.00  90.00   29
 24  \w    144.00 170.00   1.00    2.00    --   95.80  77.00-150.00   26
 25  \w     66.00  92.00   1.00    2.00    --   95.80  82.00 -30.00   26
 26  \w     61.00 128.00   1.00    2.00    --   95.80 -82.00   0.00   67
 27  \w     64.00  99.00   1.00    2.00    --   95.80  82.00-150.00   35
 28  \w     80.00 184.00   1.00    2.00    --   95.80  45.00-180.00  104
 29  \w      6.00 128.00   1.00    2.00    --   95.80 -82.00 -90.00  122
 30  \w     65.00  92.00   1.00    2.00    --   95.80  77.00   0.00   27
 31  \w    102.00 128.00   1.00    2.00    --   95.80  77.00   0.00   26
 32  \w     75.00 170.00   1.00    2.00    --   95.80  45.00  60.00   95
 33  \w     74.00 104.00   1.00    2.00    --   95.80  50.00 153.25   30
 34  \w    118.00 144.00   1.00    2.00    --   95.80  50.00 153.25   26
 35  \w     11.00  46.00   1.00    2.00    --   95.80 -82.00   0.00   35
 36  \w     65.00  90.00   1.00    2.00    --   95.80  77.00 -60.00   25
 37  \w     71.00  98.00   1.00    2.00    --   95.80  61.00-150.00   27
 38  \w    155.00 181.00   1.00    2.00    --   95.80  82.00   0.00   26
 39  \w     65.00  91.00   1.00    2.00    --   95.80  77.00-150.00   26
 40  \w     66.00 102.00   1.00    2.00    --   95.80  77.00 -30.00   36
 41  \w     75.00 142.00   1.00    2.00    --   95.80  45.00  90.00   67
 42  \w     76.00 124.00   1.00    2.00    --   95.80  45.00  30.00   48
 43  \w     17.00 128.00   1.00    2.00    --   95.80 -82.00-150.00  111
 44  \w    150.00 176.00   1.00    2.00    --   95.80  82.00-120.00   26
 45  \w     76.00 112.00   1.00    2.00    --   95.80  45.00-120.00   36
 46  \w    121.00 175.00   1.00    2.00    --   95.80  45.00-120.00   54
 47  \w     75.00 110.00   1.00    2.00    --   95.80  45.00 -30.00   35
 48  \w    133.00 177.00   1.00    2.00    --   95.80  45.00 -30.00   44
 49  \w     75.00 103.00   1.00    2.00    --   95.80  45.00 150.00   28
 50  \w     63.00  89.00   1.00    2.00    --   95.80  82.00  30.00   26
 51  \w     75.00 108.00   1.00    2.00    --   95.80  45.00 -60.00   33
 52  \w    138.00 184.00   1.00    2.00    --   95.80  45.00 -60.00   46
 53  \w     63.00  89.00   1.00    2.00    --   95.80  82.00   0.00   26
 54  \w    117.00 182.00   1.00    2.00    --   95.80  79.00-105.61   65
 55  \w     71.00  97.00   1.00    2.00    --   95.80  61.00 -60.00   26
 56  \w    160.00 185.00   1.00    2.00    --   95.80  61.00 -60.00   25
 57  \w     72.00  98.00   1.00    2.00    --   95.80  61.00  30.00   26
 58  \w     71.00  97.00   1.00    2.00    --   95.80  61.00  90.00   26
 59  \w    130.00 185.00   1.00    2.00    --   95.80  61.00  90.00   55
 60  \w     63.00  89.00   1.00    2.00    --   95.80  82.00 -60.00   26
 61  \w     63.00  88.00   1.00    2.00    --   95.80  82.00  60.00   25
 62  \w     63.00  89.00   1.00    2.00    --   95.80  82.00 150.00   26
 63  \w    124.00 182.00   1.00    2.00    --   95.80  82.00 150.00   58
 64  \w     78.00 150.00   1.00    2.00    --   95.80  45.00 120.00   72
 65  \w     64.00  90.00   1.00    2.00    --   95.80  79.00-105.61   26
 66  \w     63.00  88.00   1.00    2.00    --   95.80  82.00-120.00   25
 67  \w     63.00  89.00   1.00    2.00    --   95.80  82.00 -90.00   26
 68  \w     68.00  93.00   1.00    2.00    --   95.80  69.00 145.67   25
 69  \w    160.00 185.00   1.00    2.00    --   95.80  61.00-180.00   25
 70  \w    142.00 184.00   1.00    2.00    --   95.80  57.00 -17.00   42
 71  \w    125.00 183.00   1.00    2.00    --   95.80  82.00 -90.00   58
 72  \w     72.00 106.00   1.00    2.00    --   95.80  57.00 -17.00   34
 73  \w     73.00  99.00   1.00    2.00    --   95.80  61.00-180.00   26
 74  \w    124.00 149.00   1.00    2.00    --   95.80  82.00 120.00   25
 75  \w     57.00 123.00   1.00    2.00    --   95.80 -82.00  60.00   66
 76  \w    145.00 170.00   1.00    2.00    --   95.80  82.00 -30.00   25
 77  \w     86.00 128.00   1.00    2.00    --   95.80 -82.00 120.00   42
 78  \w     66.00  92.00   1.00    2.00    --   95.80  77.00 -90.00   26
;
_diffrn_measurement_device 'four-circle diffractometer'
_diffrn_measurement_device_type 'XtaLAB AFC12 (RINC): Kappa dual home/near'
_diffrn_measurement_method '\w scans'
_diffrn_orient_matrix_type 'CrysAlisPro convention (1999,Acta A55,543-557)'
_diffrn_orient_matrix_UB_11 -0.0372172000
_diffrn_orient_matrix_UB_12 0.0563974000
_diffrn_orient_matrix_UB_13 0.0638437000
_diffrn_orient_matrix_UB_21 0.1134863000
_diffrn_orient_matrix_UB_22 0.0601846000
_diffrn_orient_matrix_UB_23 -0.0317327000
_diffrn_orient_matrix_UB_31 -0.1287381000
_diffrn_orient_matrix_UB_32 0.0366746000
_diffrn_orient_matrix_UB_33 -0.0461889000
_diffrn_radiation_monochromator graphite
_diffrn_radiation_probe x-ray
_diffrn_radiation_type CuK\a
_diffrn_radiation_wavelength 1.54184
_diffrn_reflns_av_R_equivalents 0.0773
_diffrn_reflns_av_unetI/netI 0.0295
_diffrn_reflns_Laue_measured_fraction_full 0.975
_diffrn_reflns_Laue_measured_fraction_max 0.975
_diffrn_reflns_limit_h_max 10
_diffrn_reflns_limit_h_min -10
_diffrn_reflns_limit_k_max 20
_diffrn_reflns_limit_k_min -20
_diffrn_reflns_limit_l_max 21
_diffrn_reflns_limit_l_min -21
_diffrn_reflns_number 29293
_diffrn_reflns_point_group_measured_fraction_full 0.975
_diffrn_reflns_point_group_measured_fraction_max 0.975
_diffrn_reflns_theta_full 67.051
_diffrn_reflns_theta_max 67.051
_diffrn_reflns_theta_min 4.877
_diffrn_source 'fine-focus sealed X-ray tube'
_diffrn_source_type 'Enhance (Cu) X-ray Source'
_exptl_absorpt_coefficient_mu 0.580
_exptl_absorpt_correction_T_max 1.00000
_exptl_absorpt_correction_T_min 0.24205
_exptl_absorpt_correction_type multi-scan
_exptl_absorpt_process_details
;
CrysAlisPro 1.171.39.32a (Rigaku Oxford Diffraction, 2017)
Empirical absorption correction using spherical harmonics,
 implemented in SCALE3 ABSPACK scaling algorithm.
;
_exptl_crystal_colour 'clear light colourless'
_exptl_crystal_colour_lustre clear
_exptl_crystal_colour_modifier light
_exptl_crystal_colour_primary colourless
_exptl_crystal_density_diffrn 1.127
_exptl_crystal_description block
_exptl_crystal_F_000 992
_exptl_crystal_size_max 0.42
_exptl_crystal_size_mid 0.36
_exptl_crystal_size_min 0.32
_refine_diff_density_max 0.435
_refine_diff_density_min -0.301
_refine_diff_density_rms 0.045
_refine_ls_extinction_coef 0.0036(6)
_refine_ls_extinction_expression Fc^*^=kFc[1+0.001xFc^2^\l^3^/sin(2\q)]^-1/4^
_refine_ls_extinction_method 'SHELXL-2016/6 (Sheldrick 2016)'
_refine_ls_goodness_of_fit_ref 1.077
_refine_ls_hydrogen_treatment constr
_refine_ls_matrix_type full
_refine_ls_number_parameters 156
_refine_ls_number_reflns 2375
_refine_ls_number_restraints 0
_refine_ls_restrained_S_all 1.077
_refine_ls_R_factor_all 0.0759
_refine_ls_R_factor_gt 0.0719
_refine_ls_shift/su_max 0.000
_refine_ls_shift/su_mean 0.000
_refine_ls_structure_factor_coef Fsqd
_refine_ls_weighting_details 'w=1/[\s^2^(Fo^2^)+(0.1380P)^2^+1.1060P] where P=(Fo^2^+2Fc^2^)/3'
_refine_ls_weighting_scheme calc
_refine_ls_wR_factor_gt 0.2203
_refine_ls_wR_factor_ref 0.2259
_reflns_Friedel_coverage 0.000
_reflns_number_gt 2120
_reflns_number_total 2375
_reflns_threshold_expression 'I > 2\s(I)'
_cod_data_source_file c9cc03262b2.cif
_cod_data_source_block exp_50
_cod_database_code 7123635
_shelx_shelxl_version_number 2016/6
_shelx_space_group_comment
;
The symmetry employed for this shelxl refinement is uniquely defined
by the following loop, which should always be used as a source of
symmetry information in preference to the above space-group names.
They are only intended as comments.
;
_shelx_estimated_absorpt_t_max 0.836
_shelx_estimated_absorpt_t_min 0.793
_reflns_odcompleteness_completeness 99.96
_reflns_odcompleteness_iscentric 1
_reflns_odcompleteness_theta 66.97
_olex2_refinement_description
;
1. Fixed Uiso
 At 1.2 times of:
  All C(H) groups, All C(H,H) groups
 At 1.5 times of:
  All C(H,H,H) groups, All O(H) groups
2.a Secondary CH2 refined with riding coordinates:
 C13(H13A,H13B), C12(H12A,H12B), C14(H14A,H14B)
2.b Aromatic/amide H refined with riding coordinates:
 C1(H1A), C5(H5), C11(H11), C2(H2), C4(H4), C3(H3)
2.c Tetrahedral OH refined with riding coordinates:
 O1(H1)
2.d X=CH2 refined with riding coordinates:
 C8(H8A,H8B)
2.e Idealised Me refined as rotating group:
 C15(H15A,H15B,H15C)
;
_olex2_submission_special_instructions 'No special instructions were received'
_oxdiff_exptl_absorpt_empirical_details
;
Empirical correction (ABSPACK) includes:
- Absorption correction using spherical harmonics
- Frame scaling
;
_oxdiff_exptl_absorpt_empirical_full_max 2.461
_oxdiff_exptl_absorpt_empirical_full_min 0.372

loop_
_space_group_symop_operation_xyz
'x, y, z'
'-x+1/2, y, -z'
'x+1/2, y+1/2, z+1/2'
'-x+1, y+1/2, -z+1/2'
'-x, -y, -z'
'x-1/2, -y, z'
'-x+1/2, -y+1/2, -z+1/2'
'x, -y+1/2, z+1/2'

loop_
_atom_site_label
_atom_site_type_symbol
_atom_site_fract_x
_atom_site_fract_y
_atom_site_fract_z
_atom_site_U_iso_or_equiv
_atom_site_adp_type
_atom_site_occupancy
_atom_site_site_symmetry_order
_atom_site_calc_flag
_atom_site_refinement_flags_posn
O1 O 0.3405(2) 0.17934(9) 0.69134(9) 0.0805(6) Uani 1 1 d .
H1 H 0.293697 0.186516 0.729941 0.121 Uiso 1 1 calc R
O2 O 0.3083(2) 0.30733(10) 0.68275(9) 0.0854(6) Uani 1 1 d .
C6 C 0.6449(2) 0.13973(11) 0.61000(10) 0.0570(5) Uani 1 1 d .
C7 C 0.5168(2) 0.16652(13) 0.56478(11) 0.0624(6) Uani 1 1 d .
C10 C 0.3575(2) 0.24433(12) 0.65800(11) 0.0600(6) Uani 1 1 d .
C1 C 0.7323(2) 0.19186(13) 0.65042(11) 0.0653(6) Uani 1 1 d .
H1A H 0.704783 0.244455 0.650837 0.078 Uiso 1 1 calc R
C9 C 0.4399(2) 0.24082(13) 0.58608(11) 0.0656(6) Uani 1 1 d .
C5 C 0.6879(3) 0.06067(13) 0.61350(15) 0.0786(7) Uani 1 1 d .
H5 H 0.631209 0.023257 0.588306 0.094 Uiso 1 1 calc R
C11 C 0.4341(3) 0.30328(18) 0.54344(14) 0.0926(9) Uani 1 1 d .
H11 H 0.379754 0.345828 0.561794 0.111 Uiso 1 1 calc R
C2 C 0.8579(3) 0.1688(2) 0.68986(14) 0.0891(8) Uani 1 1 d .
H2 H 0.914904 0.205674 0.715650 0.107 Uiso 1 1 calc R
C4 C 0.8149(4) 0.03756(18) 0.65441(19) 0.0974(10) Uani 1 1 d .
H4 H 0.842021 -0.015046 0.656535 0.117 Uiso 1 1 calc R
C8 C 0.4740(3) 0.1298(2) 0.50336(15) 0.0926(9) Uani 1 1 d .
H8A H 0.526070 0.085368 0.487711 0.111 Uiso 1 1 calc R
H8B H 0.392038 0.148673 0.476148 0.111 Uiso 1 1 calc R
C3 C 0.8991(4) 0.0918(2) 0.69116(17) 0.1012(10) Uani 1 1 d .
H3 H 0.985090 0.076356 0.717299 0.121 Uiso 1 1 calc R
C13 C 0.5229(4) 0.3925(2) 0.44623(19) 0.1159(12) Uani 1 1 d .
H13A H 0.580611 0.419412 0.484123 0.139 Uiso 1 1 calc R
H13B H 0.422461 0.416230 0.444868 0.139 Uiso 1 1 calc R
C12 C 0.5052(5) 0.3137(2) 0.46854(18) 0.1193(13) Uani 1 1 d .
H12A H 0.604573 0.288765 0.468536 0.143 Uiso 1 1 calc R
H12B H 0.442598 0.286823 0.432456 0.143 Uiso 1 1 calc R
C14 C 0.6003(6) 0.4084(3) 0.3724(2) 0.1406(17) Uani 1 1 d .
H14A H 0.702219 0.386464 0.374611 0.169 Uiso 1 1 calc R
H14B H 0.545153 0.379479 0.334892 0.169 Uiso 1 1 calc R
C15 C 0.6130(9) 0.4827(4) 0.3491(4) 0.226(4) Uani 1 1 d .
H15A H 0.513276 0.505266 0.344328 0.339 Uiso 1 1 calc GR
H15B H 0.663685 0.483632 0.302144 0.339 Uiso 1 1 calc GR
H15C H 0.671171 0.512266 0.384194 0.339 Uiso 1 1 calc GR

loop_
_atom_site_aniso_label
_atom_site_aniso_U_11
_atom_site_aniso_U_22
_atom_site_aniso_U_33
_atom_site_aniso_U_23
_atom_site_aniso_U_13
_atom_site_aniso_U_12
O1 0.0951(12) 0.0760(10) 0.0704(10) 0.0006(7) 0.0414(9) 0.0064(8)
O2 0.1080(13) 0.0804(11) 0.0676(10) 0.0022(8) 0.0385(9) 0.0238(9)
C6 0.0554(10) 0.0599(11) 0.0556(10) -0.0044(8) 0.0256(8) -0.0020(8)
C7 0.0554(10) 0.0788(13) 0.0531(10) -0.0126(9) 0.0204(8) -0.0050(9)
C10 0.0573(10) 0.0724(12) 0.0501(10) -0.0033(8) 0.0142(8) 0.0079(8)
C1 0.0661(12) 0.0703(12) 0.0595(11) -0.0063(9) 0.0092(9) 0.0010(9)
C9 0.0596(11) 0.0880(14) 0.0492(10) 0.0004(9) 0.0165(8) 0.0121(9)
C5 0.0803(15) 0.0593(12) 0.0960(16) -0.0045(11) 0.0384(13) -0.0015(10)
C11 0.0996(18) 0.1070(19) 0.0712(15) 0.0178(13) 0.0375(13) 0.0360(15)
C2 0.0786(15) 0.118(2) 0.0702(15) -0.0074(13) -0.0024(12) 0.0086(15)
C4 0.0979(19) 0.0805(17) 0.114(2) 0.0301(16) 0.0474(17) 0.0325(15)
C8 0.0795(15) 0.126(2) 0.0723(15) -0.0338(14) 0.0112(12) -0.0084(14)
C3 0.0872(18) 0.134(3) 0.0818(17) 0.0210(17) 0.0124(14) 0.0292(18)
C13 0.131(3) 0.117(2) 0.100(2) 0.0389(18) 0.051(2) 0.035(2)
C12 0.139(3) 0.136(3) 0.0827(19) 0.0336(18) 0.0526(19) 0.043(2)
C14 0.167(4) 0.125(3) 0.129(3) 0.051(2) 0.075(3) 0.038(3)
C15 0.279(7) 0.195(5) 0.204(5) 0.105(5) 0.149(5) 0.092(5)

loop_
_atom_type_symbol
_atom_type_description
_atom_type_scat_dispersion_real
_atom_type_scat_dispersion_imag
_atom_type_scat_source
C C 0.0181 0.0091 'International Tables Vol C Tables 4.2.6.8 and 6.1.1.4'
H H 0.0000 0.0000 'International Tables Vol C Tables 4.2.6.8 and 6.1.1.4'
O O 0.0492 0.0322 'International Tables Vol C Tables 4.2.6.8 and 6.1.1.4'

loop_
_geom_angle_atom_site_label_1
_geom_angle_atom_site_label_2
_geom_angle_atom_site_label_3
_geom_angle
C10 O1 H1 109.5
C1 C6 C7 121.40(18)
C1 C6 C5 116.4(2)
C5 C6 C7 122.2(2)
C6 C7 C9 117.96(17)
C8 C7 C6 122.6(2)
C8 C7 C9 119.3(2)
O1 C10 C9 115.90(17)
O2 C10 O1 122.90(17)
O2 C10 C9 121.20(19)
C6 C1 H1A 118.7
C2 C1 C6 122.5(2)
C2 C1 H1A 118.7
C7 C9 C10 118.70(18)
C11 C9 C7 123.75(19)
C11 C9 C10 117.48(19)
C6 C5 H5 119.6
C4 C5 C6 120.7(3)
C4 C5 H5 119.6
C9 C11 H11 116.2
C9 C11 C12 127.5(2)
C12 C11 H11 116.2
C1 C2 H2 120.1
C3 C2 C1 119.9(3)
C3 C2 H2 120.1
C5 C4 H4 119.9
C3 C4 C5 120.1(3)
C3 C4 H4 119.9
C7 C8 H8A 120.0
C7 C8 H8B 120.0
H8A C8 H8B 120.0
C2 C3 H3 119.8
C4 C3 C2 120.3(3)
C4 C3 H3 119.8
H13A C13 H13B 107.1
C12 C13 H13A 107.8
C12 C13 H13B 107.8
C12 C13 C14 118.0(3)
C14 C13 H13A 107.8
C14 C13 H13B 107.8
C11 C12 H12A 108.6
C11 C12 H12B 108.6
C13 C12 C11 114.6(3)
C13 C12 H12A 108.6
C13 C12 H12B 108.6
H12A C12 H12B 107.6
C13 C14 H14A 107.6
C13 C14 H14B 107.6
H14A C14 H14B 107.0
C15 C14 C13 118.8(4)
C15 C14 H14A 107.6
C15 C14 H14B 107.6
C14 C15 H15A 109.5
C14 C15 H15B 109.5
C14 C15 H15C 109.5
H15A C15 H15B 109.5
H15A C15 H15C 109.5
H15B C15 H15C 109.5

loop_
_geom_bond_atom_site_label_1
_geom_bond_atom_site_label_2
_geom_bond_distance
O1 H1 0.8200
O1 C10 1.272(3)
O2 C10 1.243(2)
C6 C7 1.465(3)
C6 C1 1.385(3)
C6 C5 1.403(3)
C7 C9 1.488(3)
C7 C8 1.333(3)
C10 C9 1.491(3)
C1 H1A 0.9300
C1 C2 1.372(4)
C9 C11 1.318(3)
C5 H5 0.9300
C5 C4 1.396(4)
C11 H11 0.9300
C11 C12 1.504(3)
C2 H2 0.9300
C2 C3 1.364(5)
C4 H4 0.9300
C4 C3 1.360(5)
C8 H8A 0.9300
C8 H8B 0.9300
C3 H3 0.9300
C13 H13A 0.9700
C13 H13B 0.9700
C13 C12 1.413(5)
C13 C14 1.525(4)
C12 H12A 0.9700
C12 H12B 0.9700
C14 H14A 0.9700
C14 H14B 0.9700
C14 C15 1.341(7)
C15 H15A 0.9600
C15 H15B 0.9600
C15 H15C 0.9600
